data_4331201
loop_
_publ_author_name
'D\'esir\'ee C. Sauer'
'Hubert Wadepohl'
'Lutz H. Gade'

_publ_section_title
;
 Cobalt Alkyl Complexes of a New Family of Chiral
 1,3-Bis(2-pyridylimino)isoindolates and Their Application in Asymmetric
 Hydrosilylation
;
_journal_name_full 'Inorganic Chemistry'
_journal_page_first 12948
_journal_page_last 12958
_journal_paper_doi 10.1021/ic3020749
_journal_volume 51
_journal_year 2012
_chemical_absolute_configuration ad
_chemical_formula_sum 'C34 H41 N5 O2'
_chemical_formula_weight 551.72
_space_group_IT_number 19
_symmetry_cell_setting orthorhombic
_symmetry_Int_Tables_number 19
_symmetry_space_group_name_Hall 'P 2ac 2ab'
_symmetry_space_group_name_H-M 'P 21 21 21'
_atom_sites_solution_hydrogens difmap
_atom_sites_solution_primary dual
_atom_sites_solution_secondary difmap
_audit_block_code ga_ds48
_audit_creation_date
;
'Wed Dec 14 14:44:26 2011'
;
_audit_creation_method
;
CrysAlisPro, Oxford Diffraction Ltd.,
Version 1.171.35.19 (release 27-10-2011 CrysAlis171 .NET)
(compiled Oct 27 2011,15:02:11)
;
_audit_update_record 'Wed Dec 14 15:24:22 CET 2011'
_cell_angle_alpha 90.00
_cell_angle_beta 90.00
_cell_angle_gamma 90.00
_cell_formula_units_Z 4
_cell_length_a 9.75358(10)
_cell_length_b 17.8086(2)
_cell_length_c 17.85450(17)
_cell_measurement_reflns_used 38054
_cell_measurement_temperature 114.96(14)
_cell_measurement_theta_max 71.7548
_cell_measurement_theta_min 3.5024
_cell_volume 3101.28(6)
_computing_cell_refinement
;
CrysAlisPro, Agilent Technologies,
Version 1.171.35.19 (release 27-10-2011 CrysAlis171 .NET)
(compiled Oct 27 2011,15:02:11)
;
_computing_data_collection
;
CrysAlisPro, Agilent Technologies,
Version 1.171.35.19 (release 27-10-2011 CrysAlis171 .NET)
(compiled Oct 27 2011,15:02:11)
;
_computing_data_reduction
;
CrysAlisPro, Agilent Technologies,
Version 1.171.35.19 (release 27-10-2011 CrysAlis171 .NET)
(compiled Oct 27 2011,15:02:11)
;
_computing_publication_material 'SHELXL-97 (Sheldrick, 1997)'
_computing_structure_refinement 'SHELXL-97 (Sheldrick, 1997)'
_computing_structure_solution 'SUPERFLIP (Palatinus, 2007-2009)'
_diffrn_ambient_temperature 114.96(14)
_diffrn_detector 'CCD plate'
_diffrn_detector_area_resol_mean 15.9241
_diffrn_detector_type 'Agilent EOS'
_diffrn_measured_fraction_theta_full 0.999
_diffrn_measured_fraction_theta_max 0.998
_diffrn_measurement_details
;
  1 omega  -26.00   26.00   1.0000    1.5000
omega____ theta____ kappa____ phi______ frames
    -        0.0000  -38.0000  -90.0000 52

  2 omega    3.00   30.00   1.0000    1.5000
omega____ theta____ kappa____ phi______ frames
    -        0.0000  -77.0000 -120.0000 27

  3 omega  -70.00  -16.00   1.0000    1.5000
omega____ theta____ kappa____ phi______ frames
    -        0.0000  -77.0000 -120.0000 54

  4 omega  -69.00  -35.00   1.0000    1.5000
omega____ theta____ kappa____ phi______ frames
    -        0.0000  -38.0000  -90.0000 34

  5 omega  -22.00   71.00   1.0000    1.5000
omega____ theta____ kappa____ phi______ frames
    -        0.0000   38.0000 -120.0000 93

  6 omega  -13.00   14.00   1.0000    1.5000
omega____ theta____ kappa____ phi______ frames
    -       18.0000   79.0000  -24.0000 27

  7 omega   20.00   47.00   1.0000    1.5000
omega____ theta____ kappa____ phi______ frames
    -       18.0000   79.0000  -24.0000 27

  8 omega    2.00   27.00   1.0000    4.2600
omega____ theta____ kappa____ phi______ frames
    -       34.0000   80.0000   61.0000 25

  9 omega   10.00   35.00   1.0000    4.2600
omega____ theta____ kappa____ phi______ frames
    -       42.0000   80.0000  165.0000 25

 10 omega   10.00   35.00   1.0000    4.2600
omega____ theta____ kappa____ phi______ frames
    -       42.0000   80.0000   70.0000 25

 11 omega  -59.00   25.00   1.0000    4.2600
omega____ theta____ kappa____ phi______ frames
    -      -42.5000   63.0000  -60.0000 84

 12 omega  -64.00   24.00   1.0000    4.2600
omega____ theta____ kappa____ phi______ frames
    -      -42.5000   63.0000  120.0000 88

 13 omega   17.00   46.00   1.0000    4.2600
omega____ theta____ kappa____ phi______ frames
    -       46.0000   80.0000 -134.0000 29

 14 omega   14.00   39.00   1.0000    4.2600
omega____ theta____ kappa____ phi______ frames
    -       46.0000   80.0000  -62.0000 25

 15 omega   15.00   40.00   1.0000    4.2600
omega____ theta____ kappa____ phi______ frames
    -       46.0000   79.0000   14.0000 25

 16 omega   19.00   44.00   1.0000    4.2600
omega____ theta____ kappa____ phi______ frames
    -       50.0000   79.0000   70.0000 25

 17 omega   19.00   44.00   1.0000    4.2600
omega____ theta____ kappa____ phi______ frames
    -       50.0000   78.0000  175.0000 25

 18 omega   19.00   44.00   1.0000    4.2600
omega____ theta____ kappa____ phi______ frames
    -       50.0000   78.0000  123.0000 25

 19 omega   18.00   43.00   1.0000    4.2600
omega____ theta____ kappa____ phi______ frames
    -       50.0000   80.0000 -127.0000 25

 20 omega   19.00   44.00   1.0000    4.2600
omega____ theta____ kappa____ phi______ frames
    -       50.0000   78.0000  -36.0000 25

 21 omega   23.00   48.00   1.0000    4.2600
omega____ theta____ kappa____ phi______ frames
    -       54.0000   78.0000 -100.0000 25

 22 omega   23.00   48.00   1.0000    4.2600
omega____ theta____ kappa____ phi______ frames
    -       54.0000   78.0000  -21.0000 25

 23 omega   23.00   48.00   1.0000    4.2600
omega____ theta____ kappa____ phi______ frames
    -       54.0000   78.0000 -171.0000 25

 24 omega   23.00   48.00   1.0000    4.2600
omega____ theta____ kappa____ phi______ frames
    -       54.0000   78.0000 -140.0000 25

 25 omega   23.00   48.00   1.0000    4.2600
omega____ theta____ kappa____ phi______ frames
    -       54.0000   78.0000  -53.0000 25

 26 omega   69.00  119.00   1.0000    4.2600
omega____ theta____ kappa____ phi______ frames
    -       58.0000   73.0000 -127.0000 50

 27 omega   31.00   61.00   1.0000    4.2600
omega____ theta____ kappa____ phi______ frames
    -       58.0000   73.0000 -127.0000 30

 28 omega   95.00  121.00   1.0000    4.2600
omega____ theta____ kappa____ phi______ frames
    -       58.0000   76.0000   80.0000 26

 29 omega   29.00   55.00   1.0000    4.2600
omega____ theta____ kappa____ phi______ frames
    -       58.0000   76.0000   80.0000 26

 30 omega   30.00   56.00   1.0000    4.2600
omega____ theta____ kappa____ phi______ frames
    -       58.0000   76.0000  -82.0000 26

 31 omega   29.00   55.00   1.0000    4.2600
omega____ theta____ kappa____ phi______ frames
    -       58.0000   76.0000   -6.0000 26

 32 omega   29.00   55.00   1.0000    4.2600
omega____ theta____ kappa____ phi______ frames
    -       58.0000   76.0000   48.0000 26

 33 omega   28.00   56.00   1.0000    4.2600
omega____ theta____ kappa____ phi______ frames
    -       58.0000   77.0000 -177.0000 28

 34 omega   68.00  127.00   1.0000    4.2600
omega____ theta____ kappa____ phi______ frames
    -       58.0000   77.0000 -177.0000 59

 35 omega   91.00  117.00   1.0000    4.2600
omega____ theta____ kappa____ phi______ frames
    -       58.0000   76.0000  -82.0000 26

 36 omega  100.00  128.00   1.0000    4.2600
omega____ theta____ kappa____ phi______ frames
    -       58.0000   76.0000   -6.0000 28

 37 omega   37.00  129.00   1.0000    4.2600
omega____ theta____ kappa____ phi______ frames
    -       62.0000   72.0000  -36.0000 92

 38 omega   35.00  123.00   1.0000    4.2600
omega____ theta____ kappa____ phi______ frames
    -       62.0000   73.0000  100.0000 88

 39 omega   35.00   85.00   1.0000    4.2600
omega____ theta____ kappa____ phi______ frames
    -       62.0000   71.0000   29.0000 50

 40 omega   91.00  130.00   1.0000    4.2600
omega____ theta____ kappa____ phi______ frames
    -       62.0000   71.0000   29.0000 39

 41 omega   36.00   72.00   1.0000    4.2600
omega____ theta____ kappa____ phi______ frames
    -       62.0000   71.0000  -60.0000 36

 42 omega   33.00  128.00   1.0000    4.2600
omega____ theta____ kappa____ phi______ frames
    -       62.0000   75.0000  144.0000 95

 43 omega   -1.00   96.00   1.0000    4.2600
omega____ theta____ kappa____ phi______ frames
    -       70.0000  -80.0000   15.0000 97

 44 omega   57.00   89.00   1.0000    4.2600
omega____ theta____ kappa____ phi______ frames
    -       74.0000  -80.0000 -115.0000 32

 45 omega    8.00   85.00   1.0000    4.2600
omega____ theta____ kappa____ phi______ frames
    -       78.0000  -79.0000  167.0000 77

 46 omega  124.00  177.00   1.0000    8.0000
omega____ theta____ kappa____ phi______ frames
    -      110.1580   77.0000  -30.0000 53

 47 omega   80.00  106.00   1.0000    8.0000
omega____ theta____ kappa____ phi______ frames
    -      110.1580   77.0000  -30.0000 26

 48 omega  151.00  176.00   1.0000    8.0000
omega____ theta____ kappa____ phi______ frames
    -      110.1580   77.0000 -120.0000 25

 49 omega   80.00  107.00   1.0000    8.0000
omega____ theta____ kappa____ phi______ frames
    -      110.1580   77.0000 -120.0000 27

 50 omega   80.00  106.00   1.0000    8.0000
omega____ theta____ kappa____ phi______ frames
    -      110.1580   77.0000   30.0000 26

 51 omega   88.00  178.00   1.0000    8.0000
omega____ theta____ kappa____ phi______ frames
    -      110.1580   63.0000  -60.0000 90

 52 omega  129.00  167.00   1.0000    8.0000
omega____ theta____ kappa____ phi______ frames
    -      110.1580   77.0000 -150.0000 38

 53 omega   80.00  107.00   1.0000    8.0000
omega____ theta____ kappa____ phi______ frames
    -      110.1580   77.0000 -150.0000 27

 54 omega  113.00  174.00   1.0000    8.0000
omega____ theta____ kappa____ phi______ frames
    -      110.1580   77.0000  150.0000 61

 55 omega   80.00  106.00   1.0000    8.0000
omega____ theta____ kappa____ phi______ frames
    -      110.1580   77.0000  150.0000 26

 56 omega  114.00  177.00   1.0000    8.0000
omega____ theta____ kappa____ phi______ frames
    -      110.1580   77.0000   60.0000 63

 57 omega   80.00  105.00   1.0000    8.0000
omega____ theta____ kappa____ phi______ frames
    -      110.1580   77.0000   60.0000 25

 58 omega   80.00  106.00   1.0000    8.0000
omega____ theta____ kappa____ phi______ frames
    -      110.1580   77.0000    0.0000 26

 59 omega  134.00  161.00   1.0000    8.0000
omega____ theta____ kappa____ phi______ frames
    -      110.1580   77.0000  -90.0000 27

 60 omega   88.00  177.00   1.0000    8.0000
omega____ theta____ kappa____ phi______ frames
    -      110.1580   63.0000    0.0000 89

 61 omega   81.00  106.00   1.0000    8.0000
omega____ theta____ kappa____ phi______ frames
    -      110.1580   77.0000  -90.0000 25

 62 omega   80.00  176.00   1.0000    8.0000
omega____ theta____ kappa____ phi______ frames
    -      110.1580   77.0000   90.0000 96

 63 omega   90.00  128.00   1.0000    8.0000
omega____ theta____ kappa____ phi______ frames
    -      110.1580   50.0000    0.0000 38

 64 omega   88.00  177.00   1.0000    8.0000
omega____ theta____ kappa____ phi______ frames
    -      110.1580   63.0000 -120.0000 89

 65 omega   88.00  122.00   1.0000    8.0000
omega____ theta____ kappa____ phi______ frames
    -      110.1580   63.0000 -180.0000 34

 66 omega   85.00  111.00   1.0000    8.0000
omega____ theta____ kappa____ phi______ frames
    -      110.1580   38.0000  150.0000 26

 67 omega   92.00  119.00   1.0000    8.0000
omega____ theta____ kappa____ phi______ frames
    -      110.1580   50.0000 -150.0000 27

 68 omega   65.00  119.00   1.0000    8.0000
omega____ theta____ kappa____ phi______ frames
    -      110.1580  -79.0000  -85.0000 54

 69 omega   88.00  114.00   1.0000    8.0000
omega____ theta____ kappa____ phi______ frames
    -      110.1580   63.0000  -90.0000 26

 70 omega   40.00  142.00   1.0000    8.0000
omega____ theta____ kappa____ phi______ frames
    -      110.1580  -80.0000  135.0000 102

 71 omega   85.00  111.00   1.0000    8.0000
omega____ theta____ kappa____ phi______ frames
    -      110.1580   38.0000    0.0000 26

 72 omega   58.00  141.00   1.0000    8.0000
omega____ theta____ kappa____ phi______ frames
    -      110.1580  -80.0000    0.0000 83

 73 omega   85.00  113.00   1.0000    8.0000
omega____ theta____ kappa____ phi______ frames
    -      110.1580   38.0000 -180.0000 28

 74 omega   63.00  104.00   1.0000    8.0000
omega____ theta____ kappa____ phi______ frames
    -      110.1580  -80.0000 -171.0000 41

 75 omega   88.00  115.00   1.0000    8.0000
omega____ theta____ kappa____ phi______ frames
    -      110.1580   63.0000   90.0000 27

 76 omega  144.00  171.00   1.0000    8.0000
omega____ theta____ kappa____ phi______ frames
    -      110.1580   63.0000   30.0000 27

 77 omega  116.00  141.00   1.0000    8.0000
omega____ theta____ kappa____ phi______ frames
    -      110.1580  -79.0000   63.0000 25

 78 omega   85.00  116.00   1.0000    8.0000
omega____ theta____ kappa____ phi______ frames
    -      110.1580   38.0000   90.0000 31

 79 omega   88.00  140.00   1.0000    8.0000
omega____ theta____ kappa____ phi______ frames
    -      110.1580   63.0000   30.0000 52

 80 omega   80.00  106.00   1.0000    8.0000
omega____ theta____ kappa____ phi______ frames
    -      110.1580   77.0000  -60.0000 26

 81 omega   75.00  105.00   1.0000    8.0000
omega____ theta____ kappa____ phi______ frames
    -      110.1580  -79.0000   63.0000 30

 82 omega   85.00  159.00   1.0000    8.0000
omega____ theta____ kappa____ phi______ frames
    -      110.1580   38.0000  -60.0000 74

 83 omega   42.00   69.00   1.0000    8.0000
omega____ theta____ kappa____ phi______ frames
    -      110.1580  -79.0000   63.0000 27

 84 omega   88.00  115.00   1.0000    8.0000
omega____ theta____ kappa____ phi______ frames
    -      110.1580   50.0000  150.0000 27

 85 omega   88.00  124.00   1.0000    8.0000
omega____ theta____ kappa____ phi______ frames
    -      110.1580   63.0000 -150.0000 36

 86 omega   90.00  146.00   1.0000    8.0000
omega____ theta____ kappa____ phi______ frames
    -      110.1580   50.0000 -120.0000 56

 87 omega   76.00  126.00   1.0000    8.0000
omega____ theta____ kappa____ phi______ frames
    -      110.1580  -80.0000 -132.0000 50

 88 omega  118.00  177.00   1.0000    8.0000
omega____ theta____ kappa____ phi______ frames
    -      110.1580   77.0000 -180.0000 59

 89 omega   89.00  116.00   1.0000    8.0000
omega____ theta____ kappa____ phi______ frames
    -      110.1580   50.0000   30.0000 27

 90 omega   80.00  106.00   1.0000    8.0000
omega____ theta____ kappa____ phi______ frames
    -      110.1580   77.0000 -180.0000 26

 91 omega  117.00  174.00   1.0000    8.0000
omega____ theta____ kappa____ phi______ frames
    -      110.1580   77.0000  120.0000 57

 92 omega   80.00  106.00   1.0000    8.0000
omega____ theta____ kappa____ phi______ frames
    -      110.1580   77.0000  120.0000 26

 93 omega  -44.00   73.00   1.0000    1.5000
omega____ theta____ kappa____ phi______ frames
    -        0.0000   19.0000 -150.0000 117

 94 omega  -69.00   21.00   1.0000    1.5000
omega____ theta____ kappa____ phi______ frames
    -        0.0000  -57.0000   60.0000 90

 95 omega  -72.00   26.00   1.0000    1.5000
omega____ theta____ kappa____ phi______ frames
    -        0.0000  -38.0000  -30.0000 98

 96 omega  -21.00   69.00   1.0000    1.5000
omega____ theta____ kappa____ phi______ frames
    -        0.0000   57.0000   30.0000 90

 97 omega  -22.00   46.00   1.0000    1.5000
omega____ theta____ kappa____ phi______ frames
    -       10.0000   80.0000  146.0000 68

 98 omega  -13.00   47.00   1.0000    1.5000
omega____ theta____ kappa____ phi______ frames
    -       18.0000   79.0000  -24.0000 60

 99 omega  -50.00   30.00   1.0000    4.2600
omega____ theta____ kappa____ phi______ frames
    -      -42.5000   38.0000   30.0000 80

100 omega -113.00  -21.00   1.0000    4.2600
omega____ theta____ kappa____ phi______ frames
    -      -42.5000  -50.0000   60.0000 92

101 omega   29.00  128.00   1.0000    4.2600
omega____ theta____ kappa____ phi______ frames
    -       58.0000   75.0000 -155.0000 99

102 omega   35.00  131.00   1.0000    4.2600
omega____ theta____ kappa____ phi______ frames
    -       62.0000   72.0000  134.0000 96

103 omega   35.00  131.00   1.0000    4.2600
omega____ theta____ kappa____ phi______ frames
    -       62.0000   72.0000  -36.0000 96

104 omega    3.00  106.00   1.0000    4.2600
omega____ theta____ kappa____ phi______ frames
    -       74.0000  -80.0000 -115.0000 103

105 omega    7.00  110.00   1.0000    4.2600
omega____ theta____ kappa____ phi______ frames
    -       78.0000  -80.0000  128.0000 103

106 omega   11.00  113.00   1.0000    4.2600
omega____ theta____ kappa____ phi______ frames
    -       82.0000  -79.0000   30.0000 102

107 omega   11.00  114.00   1.0000    4.2600
omega____ theta____ kappa____ phi______ frames
    -       82.0000  -80.0000  -56.0000 103

;
_diffrn_measurement_device '\k-geometry diffractometer'
_diffrn_measurement_device_type 'Agilent SuperNova, Dual, Cu at zero, Eos'
_diffrn_measurement_method '\w scans'
_diffrn_measurement_specimen_support 'polyimid foil'
_diffrn_orient_matrix_UB_11 0.0154547000
_diffrn_orient_matrix_UB_12 0.0444818000
_diffrn_orient_matrix_UB_13 0.0735812000
_diffrn_orient_matrix_UB_21 0.1398886000
_diffrn_orient_matrix_UB_22 0.0298237000
_diffrn_orient_matrix_UB_23 -0.0267469000
_diffrn_orient_matrix_UB_31 -0.0715430000
_diffrn_orient_matrix_UB_32 0.0679892000
_diffrn_orient_matrix_UB_33 -0.0362615000
_diffrn_radiation_monochromator mirror
_diffrn_radiation_probe x-ray
_diffrn_radiation_type 'Cu K\a'
_diffrn_radiation_wavelength 1.5418
_diffrn_reflns_av_R_equivalents 0.0349
_diffrn_reflns_av_sigmaI/netI 0.0684
_diffrn_reflns_limit_h_max 12
_diffrn_reflns_limit_h_min -11
_diffrn_reflns_limit_k_max 21
_diffrn_reflns_limit_k_min -21
_diffrn_reflns_limit_l_max 22
_diffrn_reflns_limit_l_min -21
_diffrn_reflns_number 67023
_diffrn_reflns_theta_full 66.97
_diffrn_reflns_theta_max 71.7548
_diffrn_reflns_theta_min 3.5024
_diffrn_source 'Agilent SuperNova (Cu) x-ray Source'
_exptl_absorpt_coefficient_mu 0.588
_exptl_absorpt_correction_T_max 1.00000
_exptl_absorpt_correction_T_min 0.75282
_exptl_absorpt_correction_type multi-scan
_exptl_absorpt_process_details
;
CrysAlisPro, Agilent Technologies,
Version 1.171.35.19 (release 27-10-2011 CrysAlis171 .NET)
(compiled Oct 27 2011,15:02:11)
empirical absorption correction using spherical harmonics,
 implemented in SCALE3 ABSPACK scaling algorithm.
;
_exptl_crystal_colour red
_exptl_crystal_density_diffrn 1.182
_exptl_crystal_description irregular
_exptl_crystal_F_000 1184
_exptl_crystal_size_max 0.2130
_exptl_crystal_size_mid 0.1689
_exptl_crystal_size_min 0.1140
_refine_diff_density_max 0.118
_refine_diff_density_min -0.163
_refine_diff_density_rms 0.030
_refine_ls_abs_structure_details 'Flack H D (1983), Acta Cryst. A39, 876-881'
_refine_ls_abs_structure_Flack 0.01(12)
_refine_ls_extinction_method none
_refine_ls_goodness_of_fit_ref 1.054
_refine_ls_hydrogen_treatment mixed
_refine_ls_matrix_type full
_refine_ls_number_parameters 437
_refine_ls_number_reflns 6048
_refine_ls_number_restraints 0
_refine_ls_restrained_S_all 1.054
_refine_ls_R_factor_all 0.0262
_refine_ls_R_factor_gt 0.0253
_refine_ls_shift/su_max 0.001
_refine_ls_shift/su_mean 0.000
_refine_ls_structure_factor_coef Fsqd
_refine_ls_weighting_details 'calc w=1/[\s^2^(Fo^2^)+(0.0386P)^2^+0.3570P] where P=(Fo^2^+2Fc^2^)/3'
_refine_ls_weighting_scheme calc
_refine_ls_wR_factor_gt 0.0647
_refine_ls_wR_factor_ref 0.0652
_reflns_number_gt 5878
_reflns_number_total 6048
_reflns_threshold_expression >2sigma(I)
_cod_data_source_file ic3020749_si_002_09.cif
_cod_data_source_block SS-14
_cod_original_cell_volume 3101.28(5)
_cod_database_code 4331201
_audit_block_refno 1396
_audit_block_usercomment 'des546 rot irregular'
_cell_oxdiff_length_a 9.7577(2)
_cell_oxdiff_length_b 17.8003(4)
_cell_oxdiff_length_c 17.8552(5)
_cell_oxdiff_angle_alpha 90.079(2)
_cell_oxdiff_angle_beta 89.958(2)
_cell_oxdiff_angle_gamma 89.981(2)
_cell_oxdiff_volume 3101.28(13)
_cell_oxdiff_measurement_reflns_used 38057
_reflns_odcompleteness_completeness 99.94
_reflns_odcompleteness_theta 66.97
_reflns_odcompleteness_iscentric 1

loop_
_symmetry_equiv_pos_as_xyz
'x, y, z'
'-x+1/2, -y, z+1/2'
'x+1/2, -y+1/2, -z'
'-x, y+1/2, -z+1/2'

loop_
_atom_site_label
_atom_site_type_symbol
_atom_site_fract_x
_atom_site_fract_y
_atom_site_fract_z
_atom_site_U_iso_or_equiv
_atom_site_adp_type
_atom_site_occupancy
_atom_site_symmetry_multiplicity
_atom_site_calc_flag
_atom_site_refinement_flags
O1 O -0.65331(8) -0.63255(4) -0.82252(4) 0.02375(17) Uani 1 1 d .
O2 O -0.16407(8) -0.52820(4) -0.63118(4) 0.02277(16) Uani 1 1 d .
N1 N -0.64488(9) -0.40217(5) -0.64395(5) 0.01870(18) Uani 1 1 d .
H1 H -0.6045(14) -0.4403(8) -0.6620(7) 0.022 Uiso 1 1 d .
N2 N -0.72039(9) -0.34242(5) -0.75926(5) 0.01870(17) Uani 1 1 d .
N3 N -0.61949(9) -0.46298(5) -0.78445(5) 0.01837(18) Uani 1 1 d .
N4 N -0.62313(9) -0.42746(5) -0.51063(5) 0.02072(19) Uani 1 1 d .
N5 N -0.46211(9) -0.50230(5) -0.57826(5) 0.01929(17) Uani 1 1 d .
C1 C -0.66193(10) -0.38895(6) -0.56773(6) 0.0184(2) Uani 1 1 d .
C2 C -0.74290(10) -0.31944(6) -0.56207(6) 0.0197(2) Uani 1 1 d .
C3 C -0.77295(10) -0.29521(6) -0.63451(6) 0.0188(2) Uani 1 1 d .
C4 C -0.71114(10) -0.34888(6) -0.68757(6) 0.0176(2) Uani 1 1 d .
C5 C -0.78924(12) -0.28075(7) -0.49958(6) 0.0245(2) Uani 1 1 d .
H5 H -0.7683(15) -0.2990(8) -0.4492(8) 0.029 Uiso 1 1 d .
C6 C -0.86773(12) -0.21666(7) -0.51205(6) 0.0270(2) Uani 1 1 d .
H6 H -0.8970(15) -0.1896(8) -0.4701(8) 0.032 Uiso 1 1 d .
C7 C -0.89951(11) -0.19249(7) -0.58463(7) 0.0259(2) Uani 1 1 d .
H7 H -0.9543(15) -0.1480(8) -0.5911(8) 0.031 Uiso 1 1 d .
C8 C -0.85152(11) -0.23168(6) -0.64680(6) 0.0216(2) Uani 1 1 d .
H8 H -0.8745(14) -0.2170(8) -0.6973(7) 0.026 Uiso 1 1 d .
C9 C -0.66268(10) -0.39525(6) -0.80831(5) 0.0179(2) Uani 1 1 d .
C10 C -0.65853(11) -0.37395(6) -0.88415(6) 0.0208(2) Uani 1 1 d .
H10 H -0.6950(14) -0.3256(8) -0.8975(7) 0.025 Uiso 1 1 d .
C11 C -0.60636(11) -0.42180(6) -0.93840(6) 0.0213(2) Uani 1 1 d .
C12 C -0.55830(10) -0.49102(6) -0.91321(6) 0.0196(2) Uani 1 1 d .
C13 C -0.57005(10) -0.50836(6) -0.83763(6) 0.0187(2) Uani 1 1 d .
C14 C -0.49778(12) -0.55549(6) -0.95662(6) 0.0237(2) Uani 1 1 d .
H14A H -0.4225(15) -0.5402(7) -0.9917(8) 0.028 Uiso 1 1 d .
H14B H -0.5678(15) -0.5803(8) -0.9859(8) 0.028 Uiso 1 1 d .
C15 C -0.44374(12) -0.60765(7) -0.89407(6) 0.0258(2) Uani 1 1 d .
H15A H -0.4496(15) -0.6622(8) -0.9075(8) 0.031 Uiso 1 1 d .
H15B H -0.3463(15) -0.5950(8) -0.8832(8) 0.031 Uiso 1 1 d .
C16 C -0.52952(11) -0.58931(6) -0.82427(6) 0.0215(2) Uani 1 1 d .
H16 H -0.4785(13) -0.5954(7) -0.7767(8) 0.026 Uiso 1 1 d .
C17 C -0.60941(13) -0.40266(7) -1.02048(6) 0.0287(2) Uani 1 1 d .
H17A H -0.6904(9) -0.4271(5) -1.0444(3) 0.043 Uiso 1 1 calc R
H17B H -0.5237(9) -0.4211(5) -1.0448(2) 0.043 Uiso 1 1 calc R
H17C H -0.6162(10) -0.3471(5) -1.02665(8) 0.043 Uiso 1 1 calc R
C18 C -0.67502(11) -0.68283(6) -0.76040(6) 0.0220(2) Uani 1 1 d .
C19 C -0.81346(12) -0.71752(7) -0.77773(7) 0.0282(2) Uani 1 1 d .
H19A H -0.8848(6) -0.6763(3) -0.7826(5) 0.042 Uiso 1 1 calc R
H19B H -0.8406(5) -0.7528(5) -0.7357(4) 0.042 Uiso 1 1 calc R
H19C H -0.8077(3) -0.7466(5) -0.8265(5) 0.042 Uiso 1 1 calc R
C20 C -0.56356(13) -0.74240(7) -0.75812(8) 0.0362(3) Uani 1 1 d .
H20A H -0.5620(7) -0.7700(5) -0.8064(5) 0.054 Uiso 1 1 calc R
H20B H -0.5825(6) -0.7781(5) -0.7167(5) 0.054 Uiso 1 1 calc R
H20C H -0.4732(9) -0.7180(2) -0.7498(6) 0.054 Uiso 1 1 calc R
C21 C -0.68227(15) -0.63922(9) -0.68688(7) 0.0391(3) Uani 1 1 d .
H21A H -0.5903(9) -0.6169(6) -0.6756(3) 0.059 Uiso 1 1 calc R
H21B H -0.7095(11) -0.6740(4) -0.6454(4) 0.059 Uiso 1 1 calc R
H21C H -0.7519(10) -0.5981(6) -0.6914(2) 0.059 Uiso 1 1 calc R
C22 C -0.54024(11) -0.49136(6) -0.51711(5) 0.0199(2) Uani 1 1 d .
C23 C -0.53971(12) -0.54061(6) -0.45531(6) 0.0228(2) Uani 1 1 d .
H23 H -0.6004(14) -0.5295(8) -0.4143(8) 0.027 Uiso 1 1 d .
C24 C -0.45643(12) -0.60343(6) -0.45503(6) 0.0235(2) Uani 1 1 d .
C25 C -0.37080(11) -0.61303(6) -0.51729(6) 0.0219(2) Uani 1 1 d .
C26 C -0.37896(10) -0.56194(6) -0.57567(6) 0.0197(2) Uani 1 1 d .
C27 C -0.26226(13) -0.67119(6) -0.53211(6) 0.0274(2) Uani 1 1 d .
H27A H -0.2973(15) -0.7236(8) -0.5198(8) 0.033 Uiso 1 1 d .
H27B H -0.1792(16) -0.6622(8) -0.5013(8) 0.033 Uiso 1 1 d .
C28 C -0.22948(13) -0.66026(6) -0.61619(6) 0.0263(2) Uani 1 1 d .
H28A H -0.1314(16) -0.6669(8) -0.6300(8) 0.032 Uiso 1 1 d .
H28B H -0.2829(15) -0.6970(8) -0.6460(8) 0.032 Uiso 1 1 d .
C29 C -0.27564(11) -0.57995(6) -0.63630(6) 0.0208(2) Uani 1 1 d .
H29 H -0.3184(14) -0.5759(7) -0.6868(7) 0.025 Uiso 1 1 d .
C30 C -0.45530(15) -0.65867(7) -0.39112(7) 0.0325(3) Uani 1 1 d .
H30A H -0.3622(9) -0.6608(4) -0.3690(4) 0.049 Uiso 1 1 calc R
H30B H -0.4810(10) -0.7091(5) -0.4099(2) 0.049 Uiso 1 1 calc R
H30C H -0.5219(10) -0.6425(3) -0.3524(4) 0.049 Uiso 1 1 calc R
C31 C -0.13629(11) -0.48215(6) -0.69648(6) 0.0231(2) Uani 1 1 d .
C32 C -0.01922(13) -0.43204(8) -0.67121(7) 0.0375(3) Uani 1 1 d .
H32A H -0.0507(4) -0.3997(5) -0.6278(6) 0.056 Uiso 1 1 calc R
H32B H 0.0103(8) -0.3987(5) -0.7142(4) 0.056 Uiso 1 1 calc R
H32C H 0.0608(8) -0.4643(3) -0.6547(6) 0.056 Uiso 1 1 calc R
C33 C -0.26071(13) -0.43450(7) -0.71659(7) 0.0320(3) Uani 1 1 d .
H33A H -0.3367(7) -0.4678(3) -0.7338(5) 0.048 Uiso 1 1 calc R
H33B H -0.2359(4) -0.3989(5) -0.7575(5) 0.048 Uiso 1 1 calc R
H33C H -0.2910(7) -0.4057(5) -0.6716(4) 0.048 Uiso 1 1 calc R
C34 C -0.09240(15) -0.53114(8) -0.76178(7) 0.0389(3) Uani 1 1 d .
H34A H -0.0124(10) -0.5615(5) -0.7470(2) 0.058 Uiso 1 1 calc R
H34B H -0.0678(11) -0.4991(3) -0.8047(5) 0.058 Uiso 1 1 calc R
H34C H -0.1685(8) -0.5646(5) -0.7760(4) 0.058 Uiso 1 1 calc R

loop_
_atom_site_aniso_label
_atom_site_aniso_U_11
_atom_site_aniso_U_22
_atom_site_aniso_U_33
_atom_site_aniso_U_23
_atom_site_aniso_U_13
_atom_site_aniso_U_12
O1 0.0281(4) 0.0212(4) 0.0220(4) 0.0041(3) -0.0077(3) -0.0044(3)
O2 0.0219(4) 0.0252(4) 0.0212(3) 0.0044(3) -0.0040(3) -0.0044(3)
N1 0.0219(4) 0.0182(4) 0.0160(4) -0.0005(3) -0.0006(3) 0.0014(4)
N2 0.0194(4) 0.0188(4) 0.0178(4) 0.0001(3) 0.0000(3) -0.0014(3)
N3 0.0200(4) 0.0181(4) 0.0170(4) -0.0007(3) -0.0019(3) -0.0014(3)
N4 0.0219(4) 0.0233(4) 0.0169(4) 0.0000(3) -0.0007(3) -0.0018(4)
N5 0.0206(4) 0.0196(4) 0.0176(4) 0.0013(3) -0.0022(3) -0.0017(3)
C1 0.0174(5) 0.0202(5) 0.0177(5) -0.0019(4) 0.0010(4) -0.0038(4)
C2 0.0177(5) 0.0209(5) 0.0205(5) -0.0005(4) 0.0005(4) -0.0030(4)
C3 0.0163(4) 0.0192(5) 0.0209(5) -0.0017(4) 0.0005(4) -0.0034(4)
C4 0.0150(4) 0.0170(5) 0.0210(5) 0.0001(4) -0.0005(4) -0.0033(4)
C5 0.0258(6) 0.0268(5) 0.0207(5) -0.0031(4) 0.0019(4) -0.0002(5)
C6 0.0280(6) 0.0282(6) 0.0249(5) -0.0068(5) 0.0053(4) 0.0023(5)
C7 0.0231(5) 0.0232(5) 0.0314(6) -0.0023(5) 0.0018(4) 0.0028(4)
C8 0.0204(5) 0.0218(5) 0.0226(5) 0.0001(4) -0.0009(4) -0.0007(4)
C9 0.0171(4) 0.0180(5) 0.0185(5) -0.0007(4) -0.0017(4) -0.0022(4)
C10 0.0238(5) 0.0186(5) 0.0202(5) 0.0028(4) -0.0010(4) 0.0001(4)
C11 0.0224(5) 0.0222(5) 0.0194(5) 0.0019(4) 0.0010(4) -0.0030(4)
C12 0.0183(5) 0.0214(5) 0.0192(5) -0.0020(4) 0.0002(4) -0.0027(4)
C13 0.0172(4) 0.0189(5) 0.0201(5) -0.0005(4) -0.0033(4) -0.0023(4)
C14 0.0254(5) 0.0232(5) 0.0226(5) -0.0019(4) 0.0017(4) 0.0007(4)
C15 0.0263(6) 0.0247(6) 0.0263(5) -0.0030(4) -0.0005(5) 0.0042(5)
C16 0.0241(5) 0.0201(5) 0.0202(5) -0.0006(4) -0.0047(4) -0.0008(4)
C17 0.0397(6) 0.0280(6) 0.0182(5) 0.0033(4) 0.0038(5) 0.0024(5)
C18 0.0255(5) 0.0208(5) 0.0199(5) 0.0030(4) -0.0011(4) 0.0016(4)
C19 0.0280(6) 0.0262(5) 0.0304(6) 0.0042(5) -0.0019(5) -0.0025(5)
C20 0.0313(6) 0.0249(6) 0.0525(8) 0.0108(5) -0.0033(6) 0.0034(5)
C21 0.0385(7) 0.0548(8) 0.0240(6) -0.0081(6) 0.0026(5) -0.0056(6)
C22 0.0198(5) 0.0213(5) 0.0185(4) -0.0009(4) -0.0036(4) -0.0033(4)
C23 0.0245(5) 0.0268(5) 0.0171(5) 0.0006(4) -0.0025(4) -0.0047(4)
C24 0.0288(5) 0.0222(5) 0.0194(5) 0.0036(4) -0.0057(4) -0.0064(4)
C25 0.0264(5) 0.0180(5) 0.0213(5) 0.0013(4) -0.0063(4) -0.0047(4)
C26 0.0216(5) 0.0184(5) 0.0189(4) 0.0004(4) -0.0037(4) -0.0041(4)
C27 0.0367(6) 0.0203(5) 0.0252(5) 0.0027(4) -0.0034(5) 0.0020(5)
C28 0.0341(6) 0.0193(5) 0.0255(5) -0.0001(4) -0.0012(5) 0.0022(5)
C29 0.0224(5) 0.0190(5) 0.0209(5) 0.0008(4) -0.0034(4) -0.0018(4)
C30 0.0448(7) 0.0296(6) 0.0231(5) 0.0087(5) -0.0004(5) -0.0009(6)
C31 0.0233(5) 0.0242(5) 0.0219(5) 0.0044(4) 0.0001(4) -0.0009(4)
C32 0.0311(6) 0.0441(7) 0.0374(7) 0.0114(6) -0.0054(5) -0.0145(6)
C33 0.0293(6) 0.0249(6) 0.0416(7) 0.0108(5) -0.0032(5) -0.0003(5)
C34 0.0456(7) 0.0387(7) 0.0323(6) -0.0013(5) 0.0136(6) -0.0001(6)

loop_
_atom_type_symbol
_atom_type_description
_atom_type_scat_dispersion_real
_atom_type_scat_dispersion_imag
_atom_type_scat_source
C C 0.0181 0.0091 'International Tables Vol C Tables 4.2.6.8 and 6.1.1.4'
H H 0.0000 0.0000 'International Tables Vol C Tables 4.2.6.8 and 6.1.1.4'
N N 0.0311 0.0180 'International Tables Vol C Tables 4.2.6.8 and 6.1.1.4'
O O 0.0492 0.0322 'International Tables Vol C Tables 4.2.6.8 and 6.1.1.4'

loop_
_exptl_crystal_face_index_h
_exptl_crystal_face_index_k
_exptl_crystal_face_index_l
_exptl_crystal_face_perp_dist
_exptl_oxdiff_crystal_face_indexfrac_h
_exptl_oxdiff_crystal_face_indexfrac_k
_exptl_oxdiff_crystal_face_indexfrac_l
_exptl_oxdiff_crystal_face_x
_exptl_oxdiff_crystal_face_y
_exptl_oxdiff_crystal_face_z
-2 10 -5 0.0664 -1.9942 10.0289 -4.9749 0.0492 0.1532 1.0049
-6 0 -2 0.0652 -6.0004 0.0172 -2.0073 -0.2397 -0.7852 0.5032
0 -10 5 0.0774 -0.0063 -10.0251 4.9725 -0.0801 -0.4329 -0.8615
6 -4 3 0.0802 5.9986 -4.0244 2.9963 0.1342 0.6390 -0.8114
-5 6 -2 0.0522 -4.9983 6.0218 -1.9897 0.0442 -0.4664 0.8392
5 -6 2 0.0751 4.9983 -6.0218 1.9897 -0.0442 0.4664 -0.8392
1 9 -7 0.0567 1.0076 9.0277 -6.9739 -0.0960 0.5967 0.7946
-1 -9 7 0.0801 -1.0076 -9.0277 6.9739 0.0960 -0.5967 -0.7946
1 10 -5 0.0748 1.0066 10.0232 -4.9713 0.0956 0.5727 0.7897
-3 10 2 0.0570 -2.9991 10.0111 2.0235 0.5478 -0.1751 0.8218
3 -10 -2 0.0570 2.9991 -10.0111 -2.0235 -0.5478 0.1751 -0.8218
1 0 11 0.0845 0.9930 -0.0330 11.0007 0.8233 -0.1563 -0.4722
-1 0 -11 0.0845 -0.9930 0.0330 -11.0007 -0.8233 0.1563 0.4722
1 -6 -10 0.0646 1.0050 -5.9802 -10.0146 -0.9874 0.2301 -0.1154
-5 -7 -4 0.0665 -5.0010 -6.9867 -4.0250 -0.6842 -0.8003 0.0287
2 11 1 0.0841 2.0033 11.0054 1.0324 0.5965 0.5808 0.5675
2 5 10 0.0733 1.9955 4.9734 10.0156 0.9890 0.1596 -0.1678
0 10 6 0.0675 -0.0009 9.9940 6.0269 0.8880 0.1367 0.4610

loop_
_geom_angle_atom_site_label_1
_geom_angle_atom_site_label_2
_geom_angle_atom_site_label_3
_geom_angle
C16 O1 C18 118.33(8)
C29 O2 C31 117.09(8)
C4 N1 C1 112.19(9)
C4 N1 H1 123.4(9)
C1 N1 H1 124.3(9)
C4 N2 C9 122.15(9)
C13 N3 C9 115.44(9)
C1 N4 C22 122.53(9)
C26 N5 C22 115.50(9)
N4 C1 N1 130.56(10)
N4 C1 C2 123.52(9)
N1 C1 C2 105.88(9)
C5 C2 C3 121.59(10)
C5 C2 C1 130.37(10)
C3 C2 C1 108.02(9)
C8 C3 C2 121.08(10)
C8 C3 C4 130.88(10)
C2 C3 C4 108.02(9)
N2 C4 N1 130.65(10)
N2 C4 C3 123.48(9)
N1 C4 C3 105.86(9)
C2 C5 C6 117.24(10)
C2 C5 H5 120.5(8)
C6 C5 H5 122.3(8)
C5 C6 C7 121.45(10)
C5 C6 H6 117.5(9)
C7 C6 H6 121.0(9)
C8 C7 C6 120.61(10)
C8 C7 H7 120.2(8)
C6 C7 H7 119.2(8)
C3 C8 C7 118.01(10)
C3 C8 H8 119.9(8)
C7 C8 H8 122.1(8)
N3 C9 N2 121.90(9)
N3 C9 C10 122.47(9)
N2 C9 C10 115.57(9)
C11 C10 C9 121.14(10)
C11 C10 H10 120.9(8)
C9 C10 H10 117.9(8)
C10 C11 C12 116.20(9)
C10 C11 C17 122.25(10)
C12 C11 C17 121.43(10)
C13 C12 C11 118.85(10)
C13 C12 C14 111.28(9)
C11 C12 C14 129.81(9)
N3 C13 C12 125.83(10)
N3 C13 C16 123.92(9)
C12 C13 C16 110.08(9)
C12 C14 C15 102.71(8)
C12 C14 H14A 113.6(8)
C15 C14 H14A 111.4(8)
C12 C14 H14B 110.5(8)
C15 C14 H14B 110.9(8)
H14A C14 H14B 107.7(11)
C16 C15 C14 105.82(9)
C16 C15 H15A 111.7(8)
C14 C15 H15A 113.0(8)
C16 C15 H15B 108.3(8)
C14 C15 H15B 109.3(8)
H15A C15 H15B 108.6(12)
O1 C16 C13 107.18(8)
O1 C16 C15 111.25(9)
C13 C16 C15 102.52(8)
O1 C16 H16 110.2(8)
C13 C16 H16 111.8(8)
C15 C16 H16 113.5(8)
C11 C17 H17A 109.5
C11 C17 H17B 109.5
H17A C17 H17B 109.5
C11 C17 H17C 109.5
H17A C17 H17C 109.5
H17B C17 H17C 109.5
O1 C18 C19 103.12(8)
O1 C18 C20 110.44(9)
C19 C18 C20 110.97(9)
O1 C18 C21 110.64(9)
C19 C18 C21 109.96(10)
C20 C18 C21 111.42(10)
C18 C19 H19A 109.5
C18 C19 H19B 109.5
H19A C19 H19B 109.5
C18 C19 H19C 109.5
H19A C19 H19C 109.5
H19B C19 H19C 109.5
C18 C20 H20A 109.5
C18 C20 H20B 109.5
H20A C20 H20B 109.5
C18 C20 H20C 109.5
H20A C20 H20C 109.5
H20B C20 H20C 109.5
C18 C21 H21A 109.5
C18 C21 H21B 109.5
H21A C21 H21B 109.5
C18 C21 H21C 109.5
H21A C21 H21C 109.5
H21B C21 H21C 109.5
N5 C22 N4 120.76(9)
N5 C22 C23 122.89(10)
N4 C22 C23 116.30(9)
C24 C23 C22 120.56(10)
C24 C23 H23 121.7(8)
C22 C23 H23 117.8(8)
C23 C24 C25 116.50(10)
C23 C24 C30 122.37(10)
C25 C24 C30 121.12(11)
C26 C25 C24 118.84(10)
C26 C25 C27 111.11(10)
C24 C25 C27 130.02(10)
N5 C26 C25 125.61(10)
N5 C26 C29 123.20(9)
C25 C26 C29 111.14(9)
C25 C27 C28 103.26(9)
C25 C27 H27A 110.9(8)
C28 C27 H27A 113.2(8)
C25 C27 H27B 111.5(9)
C28 C27 H27B 110.4(8)
H27A C27 H27B 107.6(12)
C29 C28 C27 106.40(9)
C29 C28 H28A 109.5(8)
C27 C28 H28A 115.1(8)
C29 C28 H28B 109.5(8)
C27 C28 H28B 109.2(8)
H28A C28 H28B 107.1(12)
O2 C29 C26 108.94(8)
O2 C29 C28 111.16(9)
C26 C29 C28 102.97(9)
O2 C29 H29 109.3(8)
C26 C29 H29 110.7(8)
C28 C29 H29 113.6(8)
C24 C30 H30A 109.5
C24 C30 H30B 109.5
H30A C30 H30B 109.5
C24 C30 H30C 109.5
H30A C30 H30C 109.5
H30B C30 H30C 109.5
O2 C31 C32 103.53(8)
O2 C31 C34 110.17(9)
C32 C31 C34 110.74(10)
O2 C31 C33 110.82(9)
C32 C31 C33 109.99(10)
C34 C31 C33 111.33(10)
C31 C32 H32A 109.5
C31 C32 H32B 109.5
H32A C32 H32B 109.5
C31 C32 H32C 109.5
H32A C32 H32C 109.5
H32B C32 H32C 109.5
C31 C33 H33A 109.5
C31 C33 H33B 109.5
H33A C33 H33B 109.5
C31 C33 H33C 109.5
H33A C33 H33C 109.5
H33B C33 H33C 109.5
C31 C34 H34A 109.5
C31 C34 H34B 109.5
H34A C34 H34B 109.5
C31 C34 H34C 109.5
H34A C34 H34C 109.5
H34B C34 H34C 109.5

loop_
_geom_bond_atom_site_label_1
_geom_bond_atom_site_label_2
_geom_bond_distance
O1 C16 1.4323(13)
O1 C18 1.4411(12)
O2 C29 1.4290(13)
O2 C31 1.4510(12)
N1 C4 1.3873(13)
N1 C1 1.3910(13)
N1 H1 0.849(14)
N2 C4 1.2883(13)
N2 C9 1.4032(13)
N3 C13 1.3370(13)
N3 C9 1.3468(13)
N4 C1 1.2857(14)
N4 C22 1.4006(14)
N5 C26 1.3372(14)
N5 C22 1.3457(14)
C1 C2 1.4718(15)
C2 C5 1.3871(15)
C2 C3 1.3945(15)
C3 C8 1.3839(15)
C3 C4 1.4746(14)
C5 C6 1.3923(16)
C5 H5 0.978(14)
C6 C7 1.4002(17)
C6 H6 0.936(15)
C7 C8 1.3922(16)
C7 H7 0.962(15)
C8 H8 0.965(13)
C9 C10 1.4069(14)
C10 C11 1.3868(15)
C10 H10 0.962(14)
C11 C12 1.3934(15)
C11 C17 1.5049(14)
C12 C13 1.3891(14)
C12 C14 1.5057(15)
C13 C16 1.5138(14)
C14 C15 1.5454(15)
C14 H14A 1.003(14)
C14 H14B 0.968(15)
C15 C16 1.5362(15)
C15 H15A 1.002(15)
C15 H15B 0.996(15)
C16 H16 0.990(14)
C17 H17A 0.9980
C17 H17B 0.9980
C17 H17C 0.9980
C18 C19 1.5169(15)
C18 C20 1.5196(16)
C18 C21 1.5269(16)
C19 H19A 1.0144
C19 H19B 1.0144
C19 H19C 1.0144
C20 H20A 0.9932
C20 H20B 0.9932
C20 H20C 0.9933
C21 H21A 1.0020
C21 H21B 1.0020
C21 H21C 1.0020
C22 C23 1.4095(14)
C23 C24 1.3826(16)
C23 H23 0.962(14)
C24 C25 1.4009(16)
C24 C30 1.5067(14)
C25 C26 1.3859(14)
C25 C27 1.5044(16)
C26 C29 1.5133(15)
C27 C28 1.5473(16)
C27 H27A 1.018(15)
C27 H27B 0.992(15)
C28 C29 1.5417(15)
C28 H28A 0.995(16)
C28 H28B 0.991(15)
C29 H29 0.996(13)
C30 H30A 0.9907
C30 H30B 0.9907
C30 H30C 0.9907
C31 C32 1.5178(16)
C31 C34 1.5178(16)
C31 C33 1.5236(16)
C32 H32A 1.0126
C32 H32B 1.0126
C32 H32C 1.0126
C33 H33A 0.9977
C33 H33B 0.9977
C33 H33C 0.9977
C34 H34A 0.9857
C34 H34B 0.9857
C34 H34C 0.9857

loop_
_geom_torsion_atom_site_label_1
_geom_torsion_atom_site_label_2
_geom_torsion_atom_site_label_3
_geom_torsion_atom_site_label_4
_geom_torsion
C22 N4 C1 N1 5.95(17)
C22 N4 C1 C2 -176.67(9)
C4 N1 C1 N4 175.79(10)
C4 N1 C1 C2 -1.93(11)
N4 C1 C2 C5 2.09(17)
N1 C1 C2 C5 -179.99(11)
N4 C1 C2 C3 -176.69(10)
N1 C1 C2 C3 1.24(11)
C5 C2 C3 C8 -0.55(15)
C1 C2 C3 C8 178.35(9)
C5 C2 C3 C4 -179.07(10)
C1 C2 C3 C4 -0.17(11)
C9 N2 C4 N1 2.46(17)
C9 N2 C4 C3 -178.73(9)
C1 N1 C4 N2 -179.21(10)
C1 N1 C4 C3 1.83(11)
C8 C3 C4 N2 1.65(17)
C2 C3 C4 N2 179.97(10)
C8 C3 C4 N1 -179.29(10)
C2 C3 C4 N1 -0.97(11)
C3 C2 C5 C6 0.24(16)
C1 C2 C5 C6 -178.39(10)
C2 C5 C6 C7 0.46(17)
C5 C6 C7 C8 -0.87(17)
C2 C3 C8 C7 0.15(15)
C4 C3 C8 C7 178.29(11)
C6 C7 C8 C3 0.54(16)
C13 N3 C9 N2 178.30(9)
C13 N3 C9 C10 1.09(14)
C4 N2 C9 N3 13.99(15)
C4 N2 C9 C10 -168.62(10)
N3 C9 C10 C11 -1.38(16)
N2 C9 C10 C11 -178.76(9)
C9 C10 C11 C12 -0.40(16)
C9 C10 C11 C17 175.76(10)
C10 C11 C12 C13 2.29(15)
C17 C11 C12 C13 -173.91(10)
C10 C11 C12 C14 179.16(10)
C17 C11 C12 C14 2.96(17)
C9 N3 C13 C12 1.00(15)
C9 N3 C13 C16 -173.63(9)
C11 C12 C13 N3 -2.78(16)
C14 C12 C13 N3 179.80(10)
C11 C12 C13 C16 172.48(9)
C14 C12 C13 C16 -4.94(12)
C13 C12 C14 C15 -12.50(12)
C11 C12 C14 C15 170.45(11)
C12 C14 C15 C16 24.62(11)
C18 O1 C16 C13 -129.46(9)
C18 O1 C16 C15 119.21(10)
N3 C13 C16 O1 78.41(12)
C12 C13 C16 O1 -96.96(10)
N3 C13 C16 C15 -164.38(10)
C12 C13 C16 C15 20.25(11)
C14 C15 C16 O1 86.96(10)
C14 C15 C16 C13 -27.30(11)
C16 O1 C18 C19 179.82(9)
C16 O1 C18 C20 -61.55(12)
C16 O1 C18 C21 62.29(12)
C26 N5 C22 N4 174.76(9)
C26 N5 C22 C23 -2.47(14)
C1 N4 C22 N5 21.39(15)
C1 N4 C22 C23 -161.20(10)
N5 C22 C23 C24 0.26(16)
N4 C22 C23 C24 -177.09(10)
C22 C23 C24 C25 2.42(15)
C22 C23 C24 C30 -178.34(10)
C23 C24 C25 C26 -2.81(15)
C30 C24 C25 C26 177.94(10)
C23 C24 C25 C27 175.18(11)
C30 C24 C25 C27 -4.07(18)
C22 N5 C26 C25 2.06(14)
C22 N5 C26 C29 -175.05(9)
C24 C25 C26 N5 0.60(16)
C27 C25 C26 N5 -177.75(10)
C24 C25 C26 C29 178.01(9)
C27 C25 C26 C29 -0.34(12)
C26 C25 C27 C28 -13.45(12)
C24 C25 C27 C28 168.44(11)
C25 C27 C28 C29 21.65(12)
C31 O2 C29 C26 -120.82(9)
C31 O2 C29 C28 126.39(10)
N5 C26 C29 O2 73.42(12)
C25 C26 C29 O2 -104.07(10)
N5 C26 C29 C28 -168.50(9)
C25 C26 C29 C28 14.01(11)
C27 C28 C29 O2 94.78(11)
C27 C28 C29 C26 -21.74(11)
C29 O2 C31 C32 177.23(9)
C29 O2 C31 C34 -64.32(12)
C29 O2 C31 C33 59.34(12)

loop_
_cod_related_entry_id
_cod_related_entry_database
_cod_related_entry_code
1 ChemSpider 30661260
